data_4513917
loop_
_publ_author_name
'Maity, Soham'
'Kancherla, Rajesh'
'Dhawa, Uttam'
'Hoque, Ehtasimul'
'Pimparkar, Sandeep'
'Maiti, Debabrata'

_publ_section_title
;
 Switch to Allylic Selectivity in Cobalt-Catalyzed Dehydrogenative Heck
 Reactions with Unbiased Aliphatic Olefins
;
_journal_name_full 'ACS Catalysis'
_journal_page_first 5493
_journal_paper_doi 10.1021/acscatal.6b01816
_journal_year 2016
_chemical_formula_moiety 'C29 H22 N2 O'
_chemical_formula_sum 'C29 H22 N2 O'
_chemical_formula_weight 414.48
_chemical_name_systematic
;
 ?
;
_space_group_crystal_system monoclinic
_space_group_IT_number 14
_space_group_name_Hall '-P 2yn'
_space_group_name_H-M_alt 'P 1 21/n 1'
_symmetry_space_group_name_Hall '-P 2yn'
_symmetry_space_group_name_H-M 'P 1 21/n 1'
_atom_sites_solution_hydrogens geom
_audit_creation_date 2016-03-11
_audit_creation_method
;
Olex2 1.2
(compiled 2015.09.30 svn.r3233 for OlexSys, GUI svn.r5103)
;
_cell_angle_alpha 90
_cell_angle_beta 104.393(7)
_cell_angle_gamma 90
_cell_formula_units_Z 4
_cell_length_a 13.936(8)
_cell_length_b 8.669(4)
_cell_length_c 18.401(10)
_cell_measurement_reflns_used 3047
_cell_measurement_temperature 150
_cell_measurement_theta_max 29.1
_cell_measurement_theta_min 3.0
_cell_volume 2153(2)
_computing_cell_refinement
;
CrystalClear-SM Expert 2.1 b28 (Rigaku, 2013)
;
_computing_data_collection
;
CrystalClear-SM Expert 2.1 b28 (Rigaku, 2013)
;
_computing_data_reduction
;
CrystalClear-SM Expert 2.1 b28 (Rigaku, 2013)
;
_computing_molecular_graphics 'Olex2 (Dolomanov et al., 2009)'
_computing_publication_material 'Olex2 (Dolomanov et al., 2009)'
_computing_structure_refinement 'ShelXL (Sheldrick, 2015)'
_computing_structure_solution 'ShelXT (Sheldrick, 2015)'
_diffrn_ambient_temperature 150
_diffrn_detector CCD
_diffrn_detector_area_resol_mean 28.5714
_diffrn_measured_fraction_theta_full 0.936
_diffrn_measured_fraction_theta_max 0.962
_diffrn_measurement_details
;
scan:
    Number of images: 222
               Slice: -41.0000 - 70.0000
         Image width: 0.5000
            Exp time: 16.0000
       Rotation axis: Omega
               Omega: 0.0000
               Kappa: 72.0000
                 Phi: -36.0000
                 XTD: 44.9488
              2theta: -19.9317
scan:
    Number of images: 136
               Slice: -53.0000 - 15.0000
         Image width: 0.5000
            Exp time: 16.0000
       Rotation axis: Omega
               Omega: 0.0000
               Kappa: -72.0000
                 Phi: -180.0000
                 XTD: 44.9488
              2theta: -19.9317
scan:
    Number of images: 131
               Slice: -77.5000 - -12.0000
         Image width: 0.5000
            Exp time: 16.0000
       Rotation axis: Omega
               Omega: 0.0000
               Kappa: -72.0000
                 Phi: 108.0000
                 XTD: 44.9488
              2theta: -19.9317
scan:
    Number of images: 60
               Slice: -54.0000 - -24.0000
         Image width: 0.5000
            Exp time: 16.0000
       Rotation axis: Omega
               Omega: 0.0000
               Kappa: 0.0000
                 Phi: -36.0000
                 XTD: 44.9488
              2theta: -19.9317
scan:
    Number of images: 258
               Slice: -59.0000 - 70.0000
         Image width: 0.5000
            Exp time: 16.0000
       Rotation axis: Omega
               Omega: 0.0000
               Kappa: 72.0000
                 Phi: -108.0000
                 XTD: 44.9488
              2theta: -19.9317
scan:
    Number of images: 209
               Slice: -52.5000 - 52.0000
         Image width: 0.5000
            Exp time: 16.0000
       Rotation axis: Omega
               Omega: 0.0000
               Kappa: 72.0000
                 Phi: -180.0000
                 XTD: 44.9488
              2theta: -19.9317
scan:
    Number of images: 61
               Slice: -87.0000 - -56.5000
         Image width: 0.5000
            Exp time: 16.0000
       Rotation axis: Omega
               Omega: 0.0000
               Kappa: 0.0000
                 Phi: -108.0000
                 XTD: 44.9488
              2theta: -19.9317
;
_diffrn_measurement_device
;
AFC12 (Right): Kappa 3 circle
;
_diffrn_measurement_device_type
;
Rigaku Saturn724+ (4x4 bin mode)
;
_diffrn_measurement_method 'profile data from \w-scans'
_diffrn_measurement_specimen_support Fiber
_diffrn_orient_matrix_type XPlain
_diffrn_orient_matrix_UB_11 0.073534
_diffrn_orient_matrix_UB_12 0.003615
_diffrn_orient_matrix_UB_13 0.008253
_diffrn_orient_matrix_UB_21 -0.013941
_diffrn_orient_matrix_UB_22 0.057488
_diffrn_orient_matrix_UB_23 0.099025
_diffrn_orient_matrix_UB_31 0.013102
_diffrn_orient_matrix_UB_32 -0.046359
_diffrn_orient_matrix_UB_33 0.028758
_diffrn_radiation_monochromator Confocal
_diffrn_radiation_type MoK\a
_diffrn_radiation_wavelength 0.7107
_diffrn_reflns_av_R_equivalents 0.0803
_diffrn_reflns_av_unetI/netI 0.0650
_diffrn_reflns_Laue_measured_fraction_full 0.936
_diffrn_reflns_Laue_measured_fraction_max 0.962
_diffrn_reflns_limit_h_max 16
_diffrn_reflns_limit_h_min -16
_diffrn_reflns_limit_k_max 10
_diffrn_reflns_limit_k_min -10
_diffrn_reflns_limit_l_max 21
_diffrn_reflns_limit_l_min -17
_diffrn_reflns_number 15423
_diffrn_reflns_point_group_measured_fraction_full 0.936
_diffrn_reflns_point_group_measured_fraction_max 0.962
_diffrn_reflns_theta_full 25.241
_diffrn_reflns_theta_max 24.993
_diffrn_reflns_theta_min 3.018
_diffrn_source MicroMax003_Mo
_diffrn_source_current 0.6
_diffrn_source_power 0.0
_diffrn_source_voltage 50.0
_exptl_absorpt_coefficient_mu 0.156
_exptl_absorpt_correction_T_max 0.994
_exptl_absorpt_correction_T_min 0.988
_exptl_absorpt_correction_type numerical
_exptl_crystal_colour Colorless
_exptl_crystal_density_diffrn 2.557
_exptl_crystal_description Prism
_exptl_crystal_F_000 1744
_exptl_crystal_size_max 0.19
_exptl_crystal_size_mid 0.14
_exptl_crystal_size_min 0.09
_refine_diff_density_max 0.186
_refine_diff_density_min -0.192
_refine_diff_density_rms 0.043
_refine_ls_extinction_method none
_refine_ls_goodness_of_fit_ref 1.179
_refine_ls_hydrogen_treatment constr
_refine_ls_matrix_type full
_refine_ls_number_parameters 289
_refine_ls_number_reflns 3652
_refine_ls_number_restraints 0
_refine_ls_restrained_S_all 1.179
_refine_ls_R_factor_all 0.1068
_refine_ls_R_factor_gt 0.0795
_refine_ls_shift/su_max 0.000
_refine_ls_shift/su_mean 0.000
_refine_ls_structure_factor_coef Fsqd
_refine_ls_weighting_details
;
 w=1/[\s^2^(Fo^2^)+(0.1000P)^2^]
 where P=(Fo^2^+2Fc^2^)/3
;
_refine_ls_weighting_scheme calc
_refine_ls_wR_factor_gt 0.1891
_refine_ls_wR_factor_ref 0.2068
_reflns_Friedel_coverage 0.000
_reflns_number_gt 2871
_reflns_number_total 3652
_reflns_shell_number_unique_all 5759
_reflns_threshold_expression 'I > 2\s(I)'
_cod_data_source_file cs6b01816_si_002.cif
_cod_data_source_block shelxl
_cod_depositor_comments
;
The following automatic conversions were performed:

'_exptl_absorpt_correction_type' value 'Numerical' changed to
'numerical' according to
/usr/data/users/saulius/crontab/automatic-downloads/rss-feeds/ACS/lib/dictionaries/cif_core.dic
dictionary named 'cif_core.dic' version 2.4.2 from 2011-04-26.

Automatic conversion script
Id: cif_fix_values 4268 2015-11-12 08:31:59Z antanas 

2020-08-18
Z value fixed to be consistent with given formula
                 miguel
;
_cod_original_formula_moiety '0.5(C29 H22 N2 O)'
_cod_original_formula_units_Z 8
_cod_database_code 4513917
_shelxl_version_number 2012-9
_shelx_space_group_comment
;
The symmetry employed for this shelxl refinement is uniquely defined
by the following loop, which should always be used as a source of
symmetry information in preference to the above space-group names.
They are only intended as comments.
;
_olex2_refinement_description
;
1. Fixed Uiso
 At 1.2 times of:
  All C(H) groups, All C(H,H) groups, All N(H) groups
2.a Secondary CH2 refined with riding coordinates:
 C00P(H00B,H00D)
2.b Aromatic/amide H refined with riding coordinates:
 N003(H003), C005(H005), C00A(H00A), C00C(H00C), C00F(H00F), C00G(H00G),
 C00H(H00H), C00I(H00I), C00J(H00J), C00K(H00K), C00L(H00L), C00N(H00N),
 C00O(H00O), C00Q(H00Q), C00R(H00R), C00S(H00S), C00T(H00T), C00U(H00U),
 C00V(H00V), C00W(H00W)
;
_olex2_submission_special_instructions 'No special instructions were received'

loop_
_space_group_symop_operation_xyz
'x, y, z'
'-x+1/2, y+1/2, -z+1/2'
'-x, -y, -z'
'x-1/2, -y-1/2, z-1/2'

loop_
_atom_site_label
_atom_site_type_symbol
_atom_site_fract_x
_atom_site_fract_y
_atom_site_fract_z
_atom_site_U_iso_or_equiv
_atom_site_adp_type
_atom_site_occupancy
_atom_site_site_symmetry_order
_atom_site_calc_flag
_atom_site_refinement_flags_posn
O001 O 0.20502(18) 0.2489(2) 0.62411(14) 0.0443(7) Uani 1 1 d .
N002 N 0.47986(19) 0.2821(3) 0.50315(15) 0.0309(6) Uani 1 1 d .
N003 N 0.32410(19) 0.2944(3) 0.56121(15) 0.0315(7) Uani 1 1 d .
H003 H 0.3363 0.3498 0.5258 0.038 Uiso 1 1 calc R
C004 C 0.3170(2) 0.4170(3) 0.30720(17) 0.0267(7) Uani 1 1 d .
C005 C 0.2525(2) 0.4105(3) 0.35967(17) 0.0307(8) Uani 1 1 d .
H005 H 0.2564 0.4924 0.3930 0.037 Uiso 1 1 calc R
C006 C 0.3991(2) 0.1881(3) 0.59480(18) 0.0287(7) Uani 1 1 d .
C007 C 0.4816(2) 0.1844(3) 0.56173(18) 0.0291(7) Uani 1 1 d .
C008 C 0.2355(2) 0.3213(3) 0.57711(17) 0.0299(7) Uani 1 1 d .
C009 C 0.1224(2) 0.4352(4) 0.46183(18) 0.0324(8) Uani 1 1 d .
C00A C 0.2982(2) 0.3334(3) 0.24026(18) 0.0325(8) Uani 1 1 d .
H00A H 0.2412 0.2734 0.2266 0.039 Uiso 1 1 calc R
C00B C 0.1761(2) 0.5938(3) 0.57442(17) 0.0284(7) Uani 1 1 d .
C00C C 0.4015(2) 0.5091(3) 0.32379(18) 0.0333(8) Uani 1 1 d .
H00C H 0.4148 0.5687 0.3672 0.040 Uiso 1 1 calc R
C00D C 0.5607(2) 0.0822(3) 0.59093(18) 0.0328(8) Uani 1 1 d .
C00E C 0.1767(2) 0.4530(3) 0.53440(18) 0.0284(7) Uani 1 1 d .
C00F C 0.3619(2) 0.3377(4) 0.19408(18) 0.0352(8) Uani 1 1 d .
H00F H 0.3477 0.2805 0.1500 0.042 Uiso 1 1 calc R
C00G C 0.0611(2) 0.5595(4) 0.42743(19) 0.0383(8) Uani 1 1 d .
H00G H 0.0221 0.5483 0.3788 0.046 Uiso 1 1 calc R
C00H C 0.0585(2) 0.6949(4) 0.4647(2) 0.0377(9) Uani 1 1 d .
H00H H 0.0172 0.7739 0.4410 0.045 Uiso 1 1 calc R
C00I C 0.3970(3) 0.0960(3) 0.65491(19) 0.0373(8) Uani 1 1 d .
H00I H 0.3435 0.1000 0.6766 0.045 Uiso 1 1 calc R
C00J C 0.4472(2) 0.4266(4) 0.21264(19) 0.0388(8) Uani 1 1 d .
H00J H 0.4911 0.4272 0.1819 0.047 Uiso 1 1 calc R
C00K C 0.5568(2) 0.2790(4) 0.4738(2) 0.0370(8) Uani 1 1 d .
H00K H 0.5572 0.3466 0.4346 0.044 Uiso 1 1 calc R
C00L C 0.1898(2) 0.2987(4) 0.36348(19) 0.0351(8) Uani 1 1 d .
H00L H 0.1858 0.2174 0.3299 0.042 Uiso 1 1 calc R
C00M C 0.1171(2) 0.7181(3) 0.53833(19) 0.0320(8) Uani 1 1 d .
C00N C 0.6401(2) 0.0832(4) 0.5559(2) 0.0381(9) Uani 1 1 d .
H00N H 0.6937 0.0172 0.5726 0.046 Uiso 1 1 calc R
C00O C 0.2328(2) 0.6171(4) 0.64913(19) 0.0378(8) Uani 1 1 d .
H00O H 0.2713 0.5367 0.6742 0.045 Uiso 1 1 calc R
C00P C 0.1238(3) 0.2904(4) 0.41711(19) 0.0392(9) Uani 1 1 d .
H00B H 0.0568 0.2678 0.3888 0.047 Uiso 1 1 calc R
H00D H 0.1457 0.2055 0.4516 0.047 Uiso 1 1 calc R
C00Q C 0.4664(3) 0.5146(4) 0.27748(19) 0.0403(8) Uani 1 1 d .
H00Q H 0.5223 0.5770 0.2899 0.048 Uiso 1 1 calc R
C00R C 0.1185(3) 0.8596(4) 0.5773(2) 0.0442(10) Uani 1 1 d .
H00R H 0.0807 0.9420 0.5535 0.053 Uiso 1 1 calc R
C00S C 0.4770(3) -0.0051(4) 0.68354(19) 0.0428(9) Uani 1 1 d .
H00S H 0.4753 -0.0681 0.7241 0.051 Uiso 1 1 calc R
C00T C 0.6381(2) 0.1809(4) 0.4977(2) 0.0412(9) Uani 1 1 d .
H00T H 0.6899 0.1823 0.4742 0.049 Uiso 1 1 calc R
C00U C 0.5561(3) -0.0124(4) 0.65319(19) 0.0415(9) Uani 1 1 d .
H00U H 0.6079 -0.0798 0.6732 0.050 Uiso 1 1 calc R
C00V C 0.1743(3) 0.8767(4) 0.6488(2) 0.0465(10) Uani 1 1 d .
H00V H 0.1741 0.9700 0.6737 0.056 Uiso 1 1 calc R
C00W C 0.2320(3) 0.7540(4) 0.6849(2) 0.0440(9) Uani 1 1 d .
H00W H 0.2701 0.7662 0.7337 0.053 Uiso 1 1 calc R

loop_
_atom_site_aniso_label
_atom_site_aniso_U_11
_atom_site_aniso_U_22
_atom_site_aniso_U_33
_atom_site_aniso_U_23
_atom_site_aniso_U_13
_atom_site_aniso_U_12
O001 0.0483(15) 0.0415(13) 0.0498(16) 0.0171(12) 0.0247(13) 0.0082(11)
N002 0.0311(15) 0.0304(14) 0.0314(15) -0.0013(12) 0.0080(13) -0.0032(11)
N003 0.0321(15) 0.0295(14) 0.0347(16) 0.0077(12) 0.0118(13) 0.0061(11)
C004 0.0289(17) 0.0261(15) 0.0247(16) -0.0004(13) 0.0060(14) 0.0016(13)
C005 0.0359(18) 0.0320(17) 0.0246(17) -0.0024(13) 0.0083(15) 0.0044(14)
C006 0.0325(18) 0.0218(14) 0.0294(17) 0.0002(13) 0.0029(15) 0.0016(13)
C007 0.0302(18) 0.0245(15) 0.0295(18) -0.0088(14) 0.0014(15) -0.0021(13)
C008 0.0323(18) 0.0305(16) 0.0274(17) -0.0005(14) 0.0082(15) -0.0023(13)
C009 0.0301(18) 0.0421(19) 0.0286(18) -0.0014(14) 0.0144(15) -0.0071(14)
C00A 0.0288(17) 0.0347(17) 0.0320(18) -0.0030(15) 0.0039(15) -0.0019(13)
C00B 0.0263(17) 0.0315(17) 0.0307(18) 0.0065(14) 0.0134(15) 0.0013(13)
C00C 0.0383(19) 0.0327(17) 0.0286(17) -0.0070(14) 0.0076(15) -0.0052(14)
C00D 0.0331(18) 0.0274(16) 0.0330(18) -0.0074(14) -0.0008(15) 0.0006(13)
C00E 0.0261(16) 0.0292(16) 0.0339(18) 0.0048(14) 0.0155(15) -0.0008(13)
C00F 0.043(2) 0.0361(18) 0.0289(18) -0.0043(14) 0.0127(16) 0.0049(15)
C00G 0.0269(18) 0.064(2) 0.0270(18) 0.0081(17) 0.0112(15) -0.0003(16)
C00H 0.0294(18) 0.046(2) 0.043(2) 0.0212(17) 0.0191(17) 0.0122(15)
C00I 0.043(2) 0.0347(18) 0.036(2) 0.0016(15) 0.0117(17) 0.0031(15)
C00J 0.0316(19) 0.052(2) 0.0355(19) -0.0016(16) 0.0141(16) -0.0011(15)
C00K 0.0343(19) 0.0377(18) 0.042(2) -0.0004(16) 0.0141(17) -0.0055(15)
C00L 0.040(2) 0.0371(18) 0.0310(19) -0.0046(15) 0.0146(16) -0.0045(15)
C00M 0.0258(17) 0.0372(18) 0.038(2) 0.0091(15) 0.0179(16) 0.0030(13)
C00N 0.0233(17) 0.0356(18) 0.051(2) -0.0095(17) 0.0004(17) 0.0015(13)
C00O 0.041(2) 0.0346(18) 0.040(2) 0.0035(16) 0.0144(17) -0.0020(15)
C00P 0.036(2) 0.054(2) 0.0307(19) -0.0047(16) 0.0130(16) -0.0094(16)
C00Q 0.0341(19) 0.047(2) 0.042(2) -0.0014(17) 0.0145(17) -0.0063(15)
C00R 0.045(2) 0.0288(18) 0.070(3) 0.0125(18) 0.035(2) 0.0104(15)
C00S 0.050(2) 0.041(2) 0.036(2) 0.0088(16) 0.0075(18) 0.0047(16)
C00T 0.0291(19) 0.045(2) 0.050(2) -0.0065(18) 0.0098(17) -0.0043(15)
C00U 0.041(2) 0.0342(18) 0.041(2) 0.0021(16) -0.0061(18) 0.0083(15)
C00V 0.052(2) 0.0346(19) 0.061(3) -0.0086(19) 0.031(2) -0.0036(16)
C00W 0.053(2) 0.041(2) 0.042(2) -0.0072(17) 0.0201(19) -0.0110(17)

loop_
_atom_type_symbol
_atom_type_description
_atom_type_scat_dispersion_real
_atom_type_scat_dispersion_imag
_atom_type_scat_source
C C 0.0033 0.0016 'International Tables Vol C Tables 4.2.6.8 and 6.1.1.4'
H H 0.0000 0.0000 'International Tables Vol C Tables 4.2.6.8 and 6.1.1.4'
N N 0.0061 0.0033 'International Tables Vol C Tables 4.2.6.8 and 6.1.1.4'
O O 0.0106 0.0060 'International Tables Vol C Tables 4.2.6.8 and 6.1.1.4'

loop_
_geom_angle_atom_site_label_1
_geom_angle_atom_site_label_2
_geom_angle_atom_site_label_3
_geom_angle
C00K N002 C007 117.0(3)
C006 N003 H003 115.5
C008 N003 H003 115.5
C008 N003 C006 129.1(3)
C00A C004 C005 123.1(3)
C00C C004 C005 119.9(3)
C00C C004 C00A 117.0(3)
C004 C005 H005 117.2
C00L C005 C004 125.7(3)
C00L C005 H005 117.2
N003 C006 C007 114.5(3)
C00I C006 N003 124.7(3)
C00I C006 C007 120.8(3)
N002 C007 C006 117.6(3)
N002 C007 C00D 123.3(3)
C00D C007 C006 119.1(3)
O001 C008 N003 123.9(3)
O001 C008 C00E 121.1(3)
N003 C008 C00E 115.0(3)
C00E C009 C00G 118.3(3)
C00E C009 C00P 123.2(3)
C00G C009 C00P 118.5(3)
C004 C00A H00A 119.2
C00F C00A C004 121.5(3)
C00F C00A H00A 119.2
C00M C00B C00E 119.1(3)
C00M C00B C00O 117.7(3)
C00O C00B C00E 123.3(3)
C004 C00C H00C 119.0
C00Q C00C C004 122.0(3)
C00Q C00C H00C 119.0
C007 C00D C00N 116.6(3)
C007 C00D C00U 118.8(3)
C00N C00D C00U 124.6(3)
C009 C00E C008 121.3(3)
C009 C00E C00B 121.8(3)
C00B C00E C008 116.8(3)
C00A C00F H00F 119.7
C00A C00F C00J 120.6(3)
C00J C00F H00F 119.7
C009 C00G H00G 119.5
C00H C00G C009 121.1(3)
C00H C00G H00G 119.5
C00G C00H H00H 119.2
C00G C00H C00M 121.6(3)
C00M C00H H00H 119.2
C006 C00I H00I 120.4
C006 C00I C00S 119.2(3)
C00S C00I H00I 120.4
C00F C00J H00J 120.4
C00Q C00J C00F 119.2(3)
C00Q C00J H00J 120.4
N002 C00K H00K 117.9
N002 C00K C00T 124.3(3)
C00T C00K H00K 117.9
C005 C00L H00L 116.9
C005 C00L C00P 126.2(3)
C00P C00L H00L 116.9
C00B C00M C00R 119.2(3)
C00H C00M C00B 118.2(3)
C00H C00M C00R 122.7(3)
C00D C00N H00N 120.1
C00T C00N C00D 119.8(3)
C00T C00N H00N 120.1
C00B C00O H00O 119.2
C00W C00O C00B 121.6(3)
C00W C00O H00O 119.2
C009 C00P C00L 114.3(3)
C009 C00P H00B 108.7
C009 C00P H00D 108.7
C00L C00P H00B 108.7
C00L C00P H00D 108.7
H00B C00P H00D 107.6
C00C C00Q H00Q 120.2
C00J C00Q C00C 119.6(3)
C00J C00Q H00Q 120.2
C00M C00R H00R 119.5
C00V C00R C00M 121.1(3)
C00V C00R H00R 119.5
C00I C00S H00S 119.2
C00U C00S C00I 121.5(3)
C00U C00S H00S 119.2
C00K C00T H00T 120.5
C00N C00T C00K 118.9(3)
C00N C00T H00T 120.5
C00D C00U H00U 119.7
C00S C00U C00D 120.5(3)
C00S C00U H00U 119.7
C00R C00V H00V 120.0
C00R C00V C00W 119.9(3)
C00W C00V H00V 120.0
C00O C00W C00V 120.6(4)
C00O C00W H00W 119.7
C00V C00W H00W 119.7

loop_
_geom_bond_atom_site_label_1
_geom_bond_atom_site_label_2
_geom_bond_distance
O001 C008 1.227(4)
N002 C007 1.367(4)
N002 C00K 1.316(4)
N003 H003 0.8600
N003 C006 1.416(4)
N003 C008 1.358(4)
C004 C005 1.474(4)
C004 C00A 1.397(4)
C004 C00C 1.392(4)
C005 H005 0.9300
C005 C00L 1.319(4)
C006 C007 1.428(4)
C006 C00I 1.371(4)
C007 C00D 1.412(4)
C008 C00E 1.507(4)
C009 C00E 1.370(4)
C009 C00G 1.423(4)
C009 C00P 1.504(4)
C00A H00A 0.9300
C00A C00F 1.374(4)
C00B C00E 1.427(4)
C00B C00M 1.416(4)
C00B C00O 1.419(5)
C00C H00C 0.9300
C00C C00Q 1.389(4)
C00D C00N 1.413(5)
C00D C00U 1.423(5)
C00F H00F 0.9300
C00F C00J 1.386(4)
C00G H00G 0.9300
C00G C00H 1.364(5)
C00H H00H 0.9300
C00H C00M 1.412(5)
C00I H00I 0.9300
C00I C00S 1.413(5)
C00J H00J 0.9300
C00J C00Q 1.385(5)
C00K H00K 0.9300
C00K C00T 1.397(5)
C00L H00L 0.9300
C00L C00P 1.508(4)
C00M C00R 1.419(5)
C00N H00N 0.9300
C00N C00T 1.360(5)
C00O H00O 0.9300
C00O C00W 1.358(4)
C00P H00B 0.9700
C00P H00D 0.9700
C00Q H00Q 0.9300
C00R H00R 0.9300
C00R C00V 1.361(5)
C00S H00S 0.9300
C00S C00U 1.356(5)
C00T H00T 0.9300
C00U H00U 0.9300
C00V H00V 0.9300
C00V C00W 1.397(5)
C00W H00W 0.9300

loop_
_geom_torsion_atom_site_label_1
_geom_torsion_atom_site_label_2
_geom_torsion_atom_site_label_3
_geom_torsion_atom_site_label_4
_geom_torsion
O001 C008 C00E C009 -102.4(4)
O001 C008 C00E C00B 74.3(4)
N002 C007 C00D C00N -0.7(4)
N002 C007 C00D C00U 178.6(3)
N002 C00K C00T C00N -1.3(5)
N003 C006 C007 N002 0.5(4)
N003 C006 C007 C00D -180.0(3)
N003 C006 C00I C00S -179.7(3)
N003 C008 C00E C009 79.8(4)
N003 C008 C00E C00B -103.5(3)
C004 C005 C00L C00P 179.7(3)
C004 C00A C00F C00J -0.3(5)
C004 C00C C00Q C00J 0.1(5)
C005 C004 C00A C00F -177.5(3)
C005 C004 C00C C00Q 177.6(3)
C005 C00L C00P C009 8.6(5)
C006 N003 C008 O001 -2.6(5)
C006 N003 C008 C00E 175.1(3)
C006 C007 C00D C00N 179.8(3)
C006 C007 C00D C00U -0.9(4)
C006 C00I C00S C00U 0.4(5)
C007 N002 C00K C00T 1.3(5)
C007 C006 C00I C00S -0.9(5)
C007 C00D C00N C00T 0.8(4)
C007 C00D C00U C00S 0.4(5)
C008 N003 C006 C007 177.0(3)
C008 N003 C006 C00I -4.1(5)
C009 C00G C00H C00M 0.7(5)
C00A C004 C005 C00L 21.2(5)
C00A C004 C00C C00Q -2.0(4)
C00A C00F C00J C00Q -1.7(5)
C00B C00M C00R C00V -1.1(5)
C00B C00O C00W C00V 0.4(5)
C00C C004 C005 C00L -158.4(3)
C00C C004 C00A C00F 2.1(4)
C00D C00N C00T C00K 0.1(5)
C00E C009 C00G C00H 2.0(4)
C00E C009 C00P C00L -99.7(4)
C00E C00B C00M C00H 2.1(4)
C00E C00B C00M C00R -178.2(3)
C00E C00B C00O C00W 178.5(3)
C00F C00J C00Q C00C 1.8(5)
C00G C009 C00E C008 173.9(3)
C00G C009 C00E C00B -2.6(4)
C00G C009 C00P C00L 80.9(4)
C00G C00H C00M C00B -2.7(4)
C00G C00H C00M C00R 177.6(3)
C00H C00M C00R C00V 178.6(3)
C00I C006 C007 N002 -178.4(3)
C00I C006 C007 C00D 1.1(4)
C00I C00S C00U C00D -0.2(5)
C00K N002 C007 C006 179.1(3)
C00K N002 C007 C00D -0.3(4)
C00M C00B C00E C008 -176.1(3)
C00M C00B C00E C009 0.6(4)
C00M C00B C00O C00W -0.9(5)
C00M C00R C00V C00W 0.5(5)
C00N C00D C00U C00S 179.7(3)
C00O C00B C00E C008 4.5(4)
C00O C00B C00E C009 -178.9(3)
C00O C00B C00M C00H -178.4(3)
C00O C00B C00M C00R 1.2(4)
C00P C009 C00E C008 -5.5(4)
C00P C009 C00E C00B 178.0(3)
C00P C009 C00G C00H -178.5(3)
C00R C00V C00W C00O -0.1(5)
C00U C00D C00N C00T -178.5(3)
